data_9004103
loop_
_publ_author_name
'Hawthorne, F. C.'
'Grundy, H. D.'

_publ_section_title
;
 The crystal chemistry of the amphiboles: IV. X-ray and neutron refinements
 of the crystal structure of tremolite
 Sample: X-ray data
;
_journal_name_full 'The Canadian Mineralogist'
_journal_page_first 334
_journal_page_last 345
_journal_volume 14
_journal_year 1976
_chemical_formula_sum 'Al0.16 Ca1.8 Cl0.012 F0.656 H1.332 K0.24 Mg5 Na0.56 O23.332 Si7.84'
_chemical_name_mineral Tremolite
_space_group_IT_number 12
_symmetry_space_group_name_Hall '-C 2y'
_symmetry_space_group_name_H-M 'C 1 2/m 1'
_cell_angle_alpha 90
_cell_angle_beta 104.79
_cell_angle_gamma 90
_cell_formula_units_Z 2
_cell_length_a 9.863
_cell_length_b 18.048
_cell_length_c 5.285
_cell_volume 909.600
_database_code_amcsd 0005124
_exptl_crystal_density_diffrn 3.023
_cod_original_formula_sum 'Si7.84 Al.16 Mg5 Ca1.8 Na.56 K.24 O23.332 (F.656 Cl.012 H1.332)'
_cod_database_code 9004103

loop_
_symmetry_equiv_pos_as_xyz
x,y,z
1/2+x,1/2+y,z
x,-y,z
1/2+x,1/2-y,z
-x,y,-z
1/2-x,1/2+y,-z
-x,-y,-z
1/2-x,1/2-y,-z

loop_
_atom_site_aniso_label
_atom_site_aniso_U_11
_atom_site_aniso_U_22
_atom_site_aniso_U_33
_atom_site_aniso_U_12
_atom_site_aniso_U_13
_atom_site_aniso_U_23
SiT1 0.00705 0.00479 0.00478 -0.00044 0.00215 -0.00042
AlT1 0.00705 0.00479 0.00478 -0.00044 0.00215 -0.00042
SiT2 0.00636 0.00512 0.00458 -0.00044 0.00193 -0.00028
MgM1 0.00912 0.00644 0.00525 0.00000 0.00279 0.00000
MgM2 0.00880 0.00495 0.00581 0.00000 0.00247 0.00000
MgM3 0.00958 0.00462 0.00571 0.00000 0.00165 0.00000
CaM4 0.01258 0.00660 0.01036 0.00000 0.00746 0.00000
NaM4 0.01258 0.00660 0.01036 0.00000 0.00746 0.00000
O1 0.00769 0.00561 0.00665 0.00017 0.00188 0.00014
O2 0.00668 0.00809 0.00653 -0.00087 0.00222 -0.00009
O-H3 0.01295 0.00759 0.00869 0.00000 0.00318 0.00000
F3 0.01295 0.00759 0.00869 0.00000 0.00318 0.00000
Cl3 0.01295 0.00759 0.00869 0.00000 0.00318 0.00000
O4 0.01258 0.00495 0.00824 -0.00279 0.00439 -0.00126
O5 0.01000 0.01155 0.00776 0.00000 0.00252 0.00346
O6 0.01009 0.00957 0.00721 0.00113 0.00346 -0.00332
O7 0.01147 0.00396 0.01372 0.00000 0.00360 0.00000

loop_
_atom_site_label
_atom_site_fract_x
_atom_site_fract_y
_atom_site_fract_z
_atom_site_occupancy
_atom_site_U_iso_or_equiv
_atom_site_type_symbol
_atom_site_attached_hydrogens
SiT1 0.28005 0.08417 0.29790 0.96000 ? Si 0
AlT1 0.28005 0.08417 0.29790 0.04000 ? Al 0
SiT2 0.28803 0.17132 0.80500 1.00000 ? Si 0
MgM1 0.00000 0.08821 0.50000 1.00000 ? Mg 0
MgM2 0.00000 0.17678 0.00000 1.00000 ? Mg 0
MgM3 0.00000 0.00000 0.00000 1.00000 ? Mg 0
CaM4 0.00000 0.27797 0.50000 0.90000 ? Ca 0
NaM4 0.00000 0.27797 0.50000 0.10000 ? Na 0
NaAm 0.04070 0.50000 0.08870 0.09000 0.02660 Na 0
KAm 0.04070 0.50000 0.08870 0.06000 0.02660 K 0
NaA2 0.00000 0.49010 0.00000 0.09000 0.02660 Na 0
KA2 0.00000 0.49010 0.00000 0.06000 0.02660 K 0
O1 0.11120 0.08580 0.21840 1.00000 ? O 0
O2 0.11890 0.17060 0.72470 1.00000 ? O 0
O-H3 0.10720 0.00000 0.71520 0.66600 ? O 1
F3 0.10720 0.00000 0.71520 0.32800 ? F 0
Cl3 0.10720 0.00000 0.71520 0.00600 ? Cl 0
O4 0.36460 0.24820 0.79310 1.00000 ? O 0
O5 0.34660 0.13410 0.10030 1.00000 ? O 0
O6 0.34370 0.11830 0.59130 1.00000 ? O 0
O7 0.33860 0.00000 0.29130 1.00000 ? O 0

loop_
_cod_changelog_entry_id
_cod_changelog_entry_author
_cod_changelog_entry_date
_cod_changelog_entry_text
1
;cod-tools version 3.8.0
Id: cif_guess_AMCSD_atom_types 9574 2023-05-10 09:00:05Z saulius
;
2023-05-10T18:48:40+03:00
;Derived atom types and hydrogen counts
from atom names that follow the AMCSD naming convention
(Wat == water, O-H == hydroxyl).
;
2
;cod-tools version 3.10.1
Id: cif_fix_AMCSD_aniso_labels 10200 2024-08-01 14:09:44Z saulius
;
2024-08-02T12:20:29+03:00
;Changed the following '_atom_site_aniso_label' values:
'OH3' -> 'O-H3'
;

loop_
_cod_related_entry_id
_cod_related_entry_database
_cod_related_entry_code
1 AMCSD 0005124
